data_2015590
loop_
_publ_author_name
'Vajenine, Grigori V.'

_publ_section_title
;
 RbBa~2~(N~3~)~5~: a new ternary azide
;
_journal_coeditor_code BC3011
_journal_issue 10
_journal_name_full 'Acta Crystallographica Section C'
_journal_page_first i85
_journal_page_last i87
_journal_paper_doi 10.1107/S0108270106033981
_journal_volume 62
_journal_year 2006
_chemical_formula_moiety 'Ba2 N15 Rb'
_chemical_formula_sum 'Ba2 N15 Rb'
_chemical_formula_weight 570.30
_chemical_name_common 'rubidium dibarium azide'
_chemical_name_systematic
;
Rubidium dibarium pentaazide
;
_space_group_IT_number 13
_symmetry_cell_setting monoclinic
_symmetry_space_group_name_Hall '-P 2yac'
_symmetry_space_group_name_H-M 'P 1 2/n 1'
_atom_sites_solution_primary direct
_atom_sites_solution_secondary difmap
_audit_creation_method SHELXL-97
_cell_angle_alpha 90.00
_cell_angle_beta 90.199(14)
_cell_angle_gamma 90.00
_cell_formula_units_Z 2
_cell_length_a 8.6681(10)
_cell_length_b 5.6287(4)
_cell_length_c 11.7330(14)
_cell_measurement_reflns_used 8000
_cell_measurement_temperature 293(2)
_cell_measurement_theta_max 20.9
_cell_measurement_theta_min 2.7
_cell_volume 572.45(10)
_computing_cell_refinement 'CELL in IPDS Software'
_computing_data_collection 'EXPOSE in IPDS Software (Stoe & Cie, 1998)'
_computing_data_reduction 'INTEGRATE in IPDS Software'
_computing_molecular_graphics 'DIAMOND (Crystal Impact, 2005)'
_computing_publication_material 'publCIF (Westrip, 2006)'
_computing_structure_refinement 'SHELXL97 (Sheldrick, 1997)'
_computing_structure_solution 'SHELXS97 (Sheldrick, 1990)'
_diffrn_ambient_temperature 293(2)
_diffrn_measured_fraction_theta_full 0.993
_diffrn_measured_fraction_theta_max 0.993
_diffrn_measurement_device_type 'Stoe IPDS-I'
_diffrn_measurement_method \f
_diffrn_radiation_monochromator graphite
_diffrn_radiation_source 'fine-focus sealed tube'
_diffrn_radiation_type AgK\a
_diffrn_radiation_wavelength 0.56086
_diffrn_reflns_av_R_equivalents 0.0753
_diffrn_reflns_av_sigmaI/netI 0.0373
_diffrn_reflns_limit_h_max 14
_diffrn_reflns_limit_h_min -14
_diffrn_reflns_limit_k_max 9
_diffrn_reflns_limit_k_min -9
_diffrn_reflns_limit_l_max 19
_diffrn_reflns_limit_l_min -19
_diffrn_reflns_number 16393
_diffrn_reflns_theta_full 28.00
_diffrn_reflns_theta_max 28.00
_diffrn_reflns_theta_min 2.74
_diffrn_standards_number 0
_exptl_absorpt_coefficient_mu 5.91
_exptl_absorpt_correction_T_max 0.8151
_exptl_absorpt_correction_T_min 0.6626
_exptl_absorpt_correction_type numerical
_exptl_absorpt_process_details
;
[XRED (Stoe & Cie, 2001) and XSHAPE (Stoe & Cie, 1999)]
;
_exptl_crystal_colour colourless
_exptl_crystal_density_diffrn 3.310
_exptl_crystal_density_method 'not measured'
_exptl_crystal_description potato
_exptl_crystal_F_000 508
_exptl_crystal_size_max 0.16
_exptl_crystal_size_mid 0.07
_exptl_crystal_size_min 0.05
_refine_diff_density_max 1.812
_refine_diff_density_min -1.246
_refine_ls_extinction_method none
_refine_ls_goodness_of_fit_ref 1.141
_refine_ls_hydrogen_treatment noref
_refine_ls_matrix_type full
_refine_ls_number_parameters 87
_refine_ls_number_reflns 2812
_refine_ls_number_restraints 0
_refine_ls_restrained_S_all 1.141
_refine_ls_R_factor_all 0.0494
_refine_ls_R_factor_gt 0.0342
_refine_ls_shift/su_max 0.000
_refine_ls_shift/su_mean 0.000
_refine_ls_structure_factor_coef Fsqd
_refine_ls_weighting_details 'calc w=1/[\s^2^(Fo^2^)+(0.0540P)^2^+0.0000P] where P=(Fo^2^+2Fc^2^)/3'
_refine_ls_weighting_scheme calc
_refine_ls_wR_factor_gt 0.0797
_refine_ls_wR_factor_ref 0.0843
_reflns_number_gt 2178
_reflns_number_total 2812
_reflns_threshold_expression I>2\s(I)
_cod_data_source_file bc3011.cif
_cod_data_source_block I
_cod_original_sg_symbol_H-M 'P 2/n'
_cod_database_code 2015590
_cod_database_fobs_code 2015590

loop_
_symmetry_equiv_pos_as_xyz
'x, y, z'
'-x+1/2, y, -z+1/2'
'-x, -y, -z'
'x-1/2, -y, z-1/2'

loop_
_atom_site_type_symbol
_atom_site_label
_atom_site_fract_x
_atom_site_fract_y
_atom_site_fract_z
_atom_site_U_iso_or_equiv
_atom_site_adp_type
_atom_site_calc_flag
_atom_site_refinement_flags
_atom_site_occupancy
Ba Ba 0.26147(2) 0.99668(4) -0.051000(17) 0.01396(6) Uani d . 1
Rb Rb 0.2500 0.42675(13) 0.2500 0.02935(13) Uani d S 1
N N1 0.5000 0.5000 0.0000 0.0188(8) Uani d S 1
N N2 0.4800(5) 0.3236(7) 0.0511(4) 0.0250(7) Uani d . 1
N N3 0.0000 0.5000 0.0000 0.0197(8) Uani d S 1
N N4 0.1358(4) 0.5030(8) 0.0009(4) 0.0262(7) Uani d . 1
N N5 0.2500 0.5034(10) -0.2500 0.0190(8) Uani d S 1
N N6 0.2500 0.2957(10) -0.2500 0.0255(11) Uani d S 1
N N7 0.2500 0.7116(10) -0.2500 0.0321(14) Uani d S 1
N N8 0.0676(4) 0.9413(7) 0.2303(3) 0.0185(6) Uani d . 1
N N9 0.0470(4) 1.0041(8) 0.1347(3) 0.0268(8) Uani d . 1
N N10 0.0871(5) 0.8801(8) 0.3249(3) 0.0298(8) Uani d . 1

loop_
_atom_site_aniso_label
_atom_site_aniso_U_11
_atom_site_aniso_U_22
_atom_site_aniso_U_33
_atom_site_aniso_U_12
_atom_site_aniso_U_13
_atom_site_aniso_U_23
Ba 0.01370(8) 0.01516(9) 0.01302(8) 0.00044(8) -0.00018(5) -0.00053(7)
Rb 0.0455(4) 0.0214(3) 0.0212(2) 0.000 0.0044(2) 0.000
N1 0.0140(16) 0.0160(19) 0.026(2) 0.0018(17) -0.0006(14) -0.0056(19)
N2 0.0230(17) 0.0205(18) 0.0315(19) 0.0009(13) -0.0008(14) 0.0001(14)
N3 0.025(2) 0.0161(19) 0.0182(18) 0.0060(19) 0.0037(15) 0.0040(17)
N4 0.0193(14) 0.032(2) 0.0270(17) 0.0012(15) 0.0021(12) 0.0031(15)
N5 0.025(2) 0.022(2) 0.0110(15) 0.000 0.0008(14) 0.000
N6 0.041(3) 0.017(3) 0.019(2) 0.000 0.003(2) 0.000
N7 0.064(4) 0.015(3) 0.018(2) 0.000 -0.004(2) 0.000
N8 0.0163(13) 0.0203(15) 0.0188(13) 0.0004(11) 0.0003(11) -0.0017(11)
N9 0.0165(13) 0.040(2) 0.0240(15) 0.0005(15) -0.0017(11) 0.0061(16)
N10 0.034(2) 0.034(2) 0.0206(16) 0.0005(17) -0.0023(14) 0.0020(15)

loop_
_atom_type_symbol
_atom_type_description
_atom_type_scat_dispersion_real
_atom_type_scat_dispersion_imag
_atom_type_scat_source
N N 0.0030 0.0019 'International Tables Vol C Tables 4.2.6.8 and 6.1.1.4'
Rb Rb 0.0068 2.0025 'International Tables Vol C Tables 4.2.6.8 and 6.1.1.4'
Ba Ba -0.6940 1.5004 'International Tables Vol C Tables 4.2.6.8 and 6.1.1.4'

loop_
_geom_angle_atom_site_label_1
_geom_angle_atom_site_label_2
_geom_angle_atom_site_label_3
_geom_angle_site_symmetry_1
_geom_angle_site_symmetry_3
_geom_angle
N7 Ba N9 . 3_575 71.61(9)
N7 Ba N9 . . 127.79(10)
N9 Ba N9 3_575 . 69.60(13)
N7 Ba N2 . 3_665 70.74(10)
N9 Ba N2 3_575 3_665 136.91(12)
N9 Ba N2 . 3_665 121.09(12)
N7 Ba N6 . 1_565 70.24(13)
N9 Ba N6 3_575 1_565 72.02(9)
N9 Ba N6 . 1_565 125.91(9)
N2 Ba N6 3_665 1_565 113.00(10)
N7 Ba N2 . 1_565 136.15(9)
N9 Ba N2 3_575 1_565 139.11(12)
N9 Ba N2 . 1_565 95.81(12)
N2 Ba N2 3_665 1_565 83.67(12)
N6 Ba N2 1_565 1_565 89.12(11)
N7 Ba N10 . 2 127.80(12)
N9 Ba N10 3_575 2 134.91(12)
N9 Ba N10 . 2 67.54(11)
N2 Ba N10 3_665 2 61.89(12)
N6 Ba N10 1_565 2 148.30(11)
N2 Ba N10 1_565 2 59.65(12)
N7 Ba N4 . . 68.71(12)
N9 Ba N4 3_575 . 74.41(11)
N9 Ba N4 . . 68.19(12)
N2 Ba N4 3_665 . 73.01(11)
N6 Ba N4 1_565 . 133.13(11)
N2 Ba N4 1_565 . 136.92(11)
N10 Ba N4 2 . 77.37(12)
N7 Ba N4 . 1_565 131.93(11)
N9 Ba N4 3_575 1_565 74.92(12)
N9 Ba N4 . 1_565 67.03(12)
N2 Ba N4 3_665 1_565 147.92(11)
N6 Ba N4 1_565 1_565 67.19(11)
N2 Ba N4 1_565 1_565 64.30(11)
N10 Ba N4 2 1_565 100.25(12)
N4 Ba N4 . 1_565 132.09(13)
N7 Ba N10 . 4_675 77.30(9)
N9 Ba N10 3_575 4_675 131.40(11)
N9 Ba N10 . 4_675 154.36(11)
N2 Ba N10 3_665 4_675 57.08(12)
N6 Ba N10 1_565 4_675 62.64(8)
N2 Ba N10 1_565 4_675 58.85(11)
N10 Ba N10 2 4_675 93.67(11)
N4 Ba N10 . 4_675 126.51(11)
N4 Ba N10 1_565 4_675 101.37(11)
N7 Ba Rb . 1_565 176.659(7)
N9 Ba Rb 3_575 1_565 105.13(9)
N9 Ba Rb . 1_565 49.36(9)
N2 Ba Rb 3_665 1_565 112.01(8)
N6 Ba Rb 1_565 1_565 109.72(9)
N2 Ba Rb 1_565 1_565 46.93(8)
N10 Ba Rb 2 1_565 53.93(9)
N4 Ba Rb . 1_565 109.95(8)
N4 Ba Rb 1_565 1_565 46.52(8)
N10 Ba Rb 4_675 1_565 105.72(8)
N7 Ba Ba . 3_675 105.37(2)
N9 Ba Ba 3_575 3_675 175.95(8)
N9 Ba Ba . 3_675 114.42(7)
N2 Ba Ba 3_665 3_675 42.02(8)
N6 Ba Ba 1_565 3_675 104.54(2)
N2 Ba Ba 1_565 3_675 41.66(8)
N10 Ba Ba 2 3_675 49.05(9)
N4 Ba Ba . 3_675 107.24(7)
N4 Ba Ba 1_565 3_675 105.93(7)
N10 Ba Ba 4_675 3_675 44.62(7)
Rb Ba Ba 1_565 3_675 77.919(12)
N10 Rb N10 2 . 66.27(17)
N10 Rb N4 2 2 90.53(11)
N10 Rb N4 . 2 76.10(11)
N10 Rb N4 2 . 76.10(11)
N10 Rb N4 . . 90.53(11)
N4 Rb N4 2 . 164.15(16)
N10 Rb N2 2 . 69.10(11)
N10 Rb N2 . . 131.88(11)
N4 Rb N2 2 . 121.65(10)
N4 Rb N2 . . 61.74(10)
N10 Rb N2 2 2 131.88(11)
N10 Rb N2 . 2 69.10(11)
N4 Rb N2 2 2 61.74(10)
N4 Rb N2 . 2 121.65(10)
N2 Rb N2 . 2 158.61(16)
N10 Rb N8 2 1_545 159.03(10)
N10 Rb N8 . 1_545 120.80(11)
N4 Rb N8 2 1_545 110.16(10)
N4 Rb N8 . 1_545 83.88(10)
N2 Rb N8 . 1_545 96.01(10)
N2 Rb N8 2 1_545 64.83(10)
N10 Rb N8 2 2_545 120.80(11)
N10 Rb N8 . 2_545 159.03(10)
N4 Rb N8 2 2_545 83.88(10)
N4 Rb N8 . 2_545 110.16(10)
N2 Rb N8 . 2_545 64.83(10)
N2 Rb N8 2 2_545 96.01(10)
N8 Rb N8 1_545 2_545 60.62(13)
N10 Rb N9 2 1_545 138.01(10)
N10 Rb N9 . 1_545 118.82(11)
N4 Rb N9 2 1_545 131.43(11)
N4 Rb N9 . 1_545 62.62(11)
N2 Rb N9 . 1_545 84.21(11)
N2 Rb N9 2 1_545 80.17(10)
N8 Rb N9 1_545 1_545 21.32(9)
N8 Rb N9 2_545 1_545 70.62(10)
N10 Rb N9 2 2_545 118.82(11)
N10 Rb N9 . 2_545 138.01(10)
N4 Rb N9 2 2_545 62.62(11)
N4 Rb N9 . 2_545 131.43(11)
N2 Rb N9 . 2_545 80.17(10)
N2 Rb N9 2 2_545 84.21(11)
N8 Rb N9 1_545 2_545 70.62(10)
N8 Rb N9 2_545 2_545 21.32(9)
N9 Rb N9 1_545 2_545 85.94(14)
N10 Rb N8 2 2 20.77(9)
N10 Rb N8 . 2 57.89(11)
N4 Rb N8 2 2 70.33(10)
N4 Rb N8 . 2 95.46(10)
N2 Rb N8 . 2 84.78(10)
N2 Rb N8 2 2 114.59(10)
N8 Rb N8 1_545 2 178.56(7)
N8 Rb N8 2_545 2 120.82(10)
N9 Rb N8 1_545 2 158.08(9)
N9 Rb N8 2_545 2 110.72(9)
N10 Rb N8 2 . 57.89(11)
N10 Rb N8 . . 20.77(9)
N4 Rb N8 2 . 95.46(10)
N4 Rb N8 . . 70.33(10)
N2 Rb N8 . . 114.59(10)
N2 Rb N8 2 . 84.78(10)
N8 Rb N8 1_545 . 120.82(10)
N8 Rb N8 2_545 . 178.56(7)
N9 Rb N8 1_545 . 110.72(9)
N9 Rb N8 2_545 . 158.08(9)
N8 Rb N8 2 . 57.75(12)
N2 N1 N2 . 3_665 180.0(4)
N2 N1 Rb . . 53.8(2)
N2 N1 Rb 3_665 . 126.2(2)
N2 N1 Rb . 3_665 126.2(2)
N2 N1 Rb 3_665 3_665 53.8(2)
Rb N1 Rb . 3_665 180.0
N1 N2 Ba . 3_665 114.4(2)
N1 N2 Ba . 1_545 115.1(2)
Ba N2 Ba 3_665 1_545 96.33(12)
N1 N2 Rb . . 108.6(2)
Ba N2 Rb 3_665 . 127.94(15)
Ba N2 Rb 1_545 . 90.52(11)
N4 N3 N4 . 3_565 180.0(4)
N4 N3 Rb . . 53.5(2)
N4 N3 Rb 3_565 . 126.5(2)
N4 N3 Rb . 3_565 126.5(2)
N4 N3 Rb 3_565 3_565 53.5(2)
Rb N3 Rb . 3_565 180.0
N3 N4 Ba . . 111.7(2)
N3 N4 Ba . 1_545 109.6(3)
Ba N4 Ba . 1_545 132.09(13)
N3 N4 Rb . . 108.8(2)
Ba N4 Rb . . 101.57(12)
Ba N4 Rb 1_545 . 86.97(10)
N6 N5 N7 . . 180.0
N5 N6 Ba . 2_544 125.76(9)
N5 N6 Ba . 1_545 125.76(9)
Ba N6 Ba 2_544 1_545 108.47(18)
N5 N7 Ba . . 124.47(10)
N5 N7 Ba . 2_554 124.47(10)
Ba N7 Ba . 2_554 111.05(19)
N10 N8 N9 . . 179.6(5)
N10 N8 Rb . 1_565 96.6(3)
N9 N8 Rb . 1_565 83.4(3)
N10 N8 Rb . . 67.0(3)
N9 N8 Rb . . 113.3(3)
Rb N8 Rb 1_565 . 120.82(10)
N8 N9 Ba . 3_575 117.6(3)
N8 N9 Ba . . 128.1(3)
Ba N9 Ba 3_575 . 110.40(13)
N8 N9 Rb . 1_565 75.3(3)
Ba N9 Rb 3_575 1_565 130.66(15)
Ba N9 Rb . 1_565 88.60(10)
N8 N10 Ba . 2 145.6(4)
N8 N10 Rb . . 92.2(3)
Ba N10 Rb 2 . 103.56(13)
N8 N10 Ba . 4_576 103.7(3)
Ba N10 Ba 2 4_576 86.33(11)
Rb N10 Ba . 4_576 135.29(16)
N8 N10 Rb . 1_565 64.0(3)
Ba N10 Rb 2 1_565 81.69(11)
Rb N10 Rb . 1_565 118.44(14)
Ba N10 Rb 4_576 1_565 106.04(13)

loop_
_geom_bond_atom_site_label_1
_geom_bond_atom_site_label_2
_geom_bond_site_symmetry_2
_geom_bond_distance
Ba N7 . 2.834(3)
Ba N9 3_575 2.845(4)
Ba N9 . 2.869(4)
Ba N2 3_665 2.876(4)
Ba N6 1_565 2.880(3)
Ba N2 1_565 2.897(4)
Ba N10 2 3.027(4)
Ba N4 . 3.047(4)
Ba N4 1_565 3.112(4)
Ba N10 4_675 3.255(5)
Ba Rb 1_565 4.2831(6)
Ba Ba 3_675 4.3011(7)
Rb N10 2 3.047(5)
Rb N10 . 3.047(5)
Rb N4 2 3.112(4)
Rb N4 . 3.112(4)
Rb N2 . 3.129(4)
Rb N2 2 3.129(4)
Rb N8 1_545 3.165(4)
Rb N8 2_545 3.165(4)
Rb N9 1_545 3.251(4)
Rb N9 2_545 3.251(4)
Rb N8 2 3.308(4)
Rb N8 . 3.308(4)
N1 N2 . 1.173(4)
N1 N2 3_665 1.173(4)
N1 Rb 3_665 3.6762(5)
N2 Ba 3_665 2.876(4)
N2 Ba 1_545 2.897(4)
N3 N4 . 1.177(4)
N3 N4 3_565 1.177(4)
N3 Rb 3_565 3.6641(5)
N4 Ba 1_545 3.112(4)
N5 N6 . 1.169(8)
N5 N7 . 1.172(8)
N6 Ba 2_544 2.880(3)
N6 Ba 1_545 2.880(3)
N7 Ba 2_554 2.834(3)
N8 N10 . 1.174(5)
N8 N9 . 1.190(5)
N8 Rb 1_565 3.165(4)
N9 Ba 3_575 2.845(4)
N9 Rb 1_565 3.251(4)
N10 Ba 2 3.027(4)
N10 Ba 4_576 3.255(5)
N10 Rb 1_565 3.499(5)
